data_4069381
loop_
_publ_author_name
'Wong, Chun-Yuen'
'Lai, Lo-Ming'
'Leung, Hung-Fan'
'Wong, Sze-Ho'

_publ_section_title
;
 Ruthenium(II) Isocyanide Complexes Supported by
 Triazacyclononane/Trithiacyclononane and Aromatic Diimine: Structural,
 Spectroscopic, and Theoretical Studies
;
_journal_issue 12
_journal_name_full Organometallics
_journal_page_first 3537
_journal_paper_doi 10.1021/om9001654
_journal_volume 28
_journal_year 2009
_chemical_formula_moiety 'C23 H29 N3 Ru S3, 2(F6 P), 3(C2 H3 N)'
_chemical_formula_sum 'C29 H38 F12 N6 P2 Ru S3'
_chemical_formula_weight 957.84
_chemical_name_systematic
; 
 ? 
;
_space_group_IT_number 14
_symmetry_cell_setting monoclinic
_symmetry_space_group_name_Hall '-P 2yn'
_symmetry_space_group_name_H-M 'P 1 21/n 1'
_atom_sites_solution_hydrogens geom
_atom_sites_solution_primary direct
_atom_sites_solution_secondary difmap
_audit_creation_method SHELXL-97
_cell_angle_alpha 90.00
_cell_angle_beta 92.1720(10)
_cell_angle_gamma 90.00
_cell_formula_units_Z 4
_cell_length_a 11.14190(10)
_cell_length_b 22.9481(3)
_cell_length_c 15.4446(2)
_cell_measurement_temperature 100(2)
_cell_volume 3946.12(8)
_computing_structure_refinement 'SHELXL-97 (Sheldrick, 1997)'
_computing_structure_solution 'SHELXS-97 (Sheldrick, 1990)'
_diffrn_ambient_temperature 100(2)
_diffrn_measured_fraction_theta_full 0.868
_diffrn_measured_fraction_theta_max 0.868
_diffrn_radiation_monochromator graphite
_diffrn_radiation_source 'fine-focus sealed tube'
_diffrn_radiation_type MoK\a
_diffrn_radiation_wavelength 0.71073
_diffrn_reflns_av_R_equivalents 0.0631
_diffrn_reflns_av_sigmaI/netI 0.0659
_diffrn_reflns_limit_h_max 14
_diffrn_reflns_limit_h_min -13
_diffrn_reflns_limit_k_max 29
_diffrn_reflns_limit_k_min -27
_diffrn_reflns_limit_l_max 20
_diffrn_reflns_limit_l_min -19
_diffrn_reflns_number 99417
_diffrn_reflns_theta_full 28.03
_diffrn_reflns_theta_max 28.03
_diffrn_reflns_theta_min 3.18
_exptl_absorpt_coefficient_mu 0.725
_exptl_absorpt_correction_type none
_exptl_crystal_colour Yellow
_exptl_crystal_density_diffrn 1.612
_exptl_crystal_density_method 'not measured'
_exptl_crystal_description Cube
_exptl_crystal_F_000 1936
_exptl_crystal_size_max 0.2
_exptl_crystal_size_mid 0.2
_exptl_crystal_size_min 0.1
_refine_diff_density_max 0.581
_refine_diff_density_min -0.361
_refine_diff_density_rms 0.063
_refine_ls_extinction_method none
_refine_ls_goodness_of_fit_ref 1.010
_refine_ls_hydrogen_treatment constr
_refine_ls_matrix_type full
_refine_ls_number_parameters 549
_refine_ls_number_reflns 8304
_refine_ls_number_restraints 0
_refine_ls_restrained_S_all 1.010
_refine_ls_R_factor_all 0.0775
_refine_ls_R_factor_gt 0.0370
_refine_ls_shift/su_max 0.006
_refine_ls_shift/su_mean 0.000
_refine_ls_structure_factor_coef Fsqd
_refine_ls_weighting_details 'calc w=1/[\s^2^(Fo^2^)+(0.0304P)^2^+0.0000P] where P=(Fo^2^+2Fc^2^)/3'
_refine_ls_weighting_scheme calc
_refine_ls_wR_factor_gt 0.0633
_refine_ls_wR_factor_ref 0.0681
_reflns_number_gt 5446
_reflns_number_total 8304
_reflns_threshold_expression >2sigma(I)
_cod_data_source_file om9001654_si_002.cif
_cod_data_source_block Complex_4
_cod_depositor_comments
;
The following automatic conversions were performed:

'_symmetry_cell_setting' value 'Monoclinic' changed to 'monoclinic'
according to /home/saulius/struct/CIF-dictionaries/cif_core.dic
dictionary named 'cif_core.dic' version 2.4.2 from 2011-04-26.

Automatic conversion script
Id: cif_fix_values 1715 2011-07-08 13:25:40Z adriana 
;
_cod_original_sg_symbol_H-M 'P 21/n'
_cod_database_code 4069381

loop_
_symmetry_equiv_pos_as_xyz
'x, y, z'
'-x+1/2, y+1/2, -z+1/2'
'-x, -y, -z'
'x-1/2, -y-1/2, z-1/2'

loop_
_atom_site_label
_atom_site_type_symbol
_atom_site_fract_x
_atom_site_fract_y
_atom_site_fract_z
_atom_site_U_iso_or_equiv
_atom_site_adp_type
_atom_site_occupancy
_atom_site_symmetry_multiplicity
_atom_site_calc_flag
_atom_site_refinement_flags
_atom_site_disorder_assembly
_atom_site_disorder_group
C1 C 0.9146(3) -0.02095(16) 0.3531(2) 0.0620(10) Uani 1 1 d . . .
H1A H 0.9430 -0.0545 0.3862 0.074 Uiso 1 1 calc R . .
H1B H 0.9846 0.0012 0.3372 0.074 Uiso 1 1 calc R . .
C2 C 0.8432(3) 0.01532(14) 0.40934(18) 0.0542(8) Uani 1 1 d . . .
H2A H 0.8966 0.0347 0.4513 0.065 Uiso 1 1 calc R . .
H2B H 0.7898 -0.0095 0.4411 0.065 Uiso 1 1 calc R . .
C3 C 0.6059(3) 0.06075(16) 0.3954(2) 0.0620(10) Uani 1 1 d . . .
H3A H 0.6146 0.0611 0.4582 0.074 Uiso 1 1 calc R . .
H3B H 0.5562 0.0938 0.3783 0.074 Uiso 1 1 calc R . .
C4 C 0.5436(3) 0.00760(16) 0.3688(2) 0.0598(10) Uani 1 1 d . . .
H4A H 0.4592 0.0116 0.3808 0.072 Uiso 1 1 calc R . .
H4B H 0.5754 -0.0245 0.4035 0.072 Uiso 1 1 calc R . .
C5 C 0.6031(3) -0.08646(13) 0.2618(2) 0.0518(8) Uani 1 1 d . . .
H5A H 0.5480 -0.1066 0.2986 0.062 Uiso 1 1 calc R . .
H5B H 0.5958 -0.1041 0.2048 0.062 Uiso 1 1 calc R . .
C6 C 0.7269(3) -0.09590(15) 0.2970(2) 0.0587(9) Uani 1 1 d . . .
H6A H 0.7502 -0.1357 0.2850 0.070 Uiso 1 1 calc R . .
H6B H 0.7275 -0.0912 0.3594 0.070 Uiso 1 1 calc R . .
C7 C 0.6370(2) -0.02376(12) 0.03943(18) 0.0397(7) Uani 1 1 d . . .
H7 H 0.5770 -0.0404 0.0716 0.048 Uiso 1 1 calc R . .
C8 C 0.6389(3) -0.03590(14) -0.04958(18) 0.0487(8) Uani 1 1 d . . .
H8 H 0.5815 -0.0604 -0.0754 0.058 Uiso 1 1 calc R . .
C9 C 0.7248(3) -0.01169(14) -0.09741(18) 0.0491(8) Uani 1 1 d . . .
H9 H 0.7256 -0.0188 -0.1567 0.059 Uiso 1 1 calc R . .
C10 C 0.8118(2) 0.02372(12) -0.05856(16) 0.0389(7) Uani 1 1 d . . .
C11 C 0.8055(2) 0.03368(12) 0.03085(15) 0.0310(6) Uani 1 1 d . . .
C12 C 0.8929(2) 0.06864(12) 0.07468(16) 0.0319(6) Uani 1 1 d . . .
C13 C 0.9889(2) 0.09289(13) 0.02958(18) 0.0405(7) Uani 1 1 d . . .
C14 C 1.0735(2) 0.12511(14) 0.0769(2) 0.0474(8) Uani 1 1 d . . .
H14 H 1.1376 0.1419 0.0492 0.057 Uiso 1 1 calc R . .
C15 C 1.0634(2) 0.13237(14) 0.1638(2) 0.0495(8) Uani 1 1 d . . .
H15 H 1.1208 0.1533 0.1961 0.059 Uiso 1 1 calc R . .
C16 C 0.9658(2) 0.10792(13) 0.20331(18) 0.0411(7) Uani 1 1 d . . .
H16 H 0.9584 0.1140 0.2624 0.049 Uiso 1 1 calc R . .
C17 C 0.9081(3) 0.05058(15) -0.10312(19) 0.0512(9) Uani 1 1 d . . .
H17 H 0.9125 0.0453 -0.1626 0.061 Uiso 1 1 calc R . .
C18 C 0.9911(3) 0.08268(15) -0.06176(19) 0.0510(8) Uani 1 1 d . . .
H18 H 1.0525 0.0990 -0.0930 0.061 Uiso 1 1 calc R . .
C19 C 0.6356(2) 0.10953(13) 0.18522(16) 0.0312(6) Uani 1 1 d . . .
C20 C 0.5160(2) 0.20695(12) 0.17563(17) 0.0408(7) Uani 1 1 d . . .
C21 C 0.3857(3) 0.19148(17) 0.1547(3) 0.0806(12) Uani 1 1 d . . .
H21A H 0.3795 0.1719 0.0998 0.121 Uiso 1 1 calc R . .
H21B H 0.3383 0.2264 0.1522 0.121 Uiso 1 1 calc R . .
H21C H 0.3568 0.1663 0.1990 0.121 Uiso 1 1 calc R . .
C22 C 0.5660(4) 0.24555(17) 0.1074(3) 0.0894(14) Uani 1 1 d . . .
H22A H 0.6485 0.2543 0.1223 0.134 Uiso 1 1 calc R . .
H22B H 0.5206 0.2811 0.1038 0.134 Uiso 1 1 calc R . .
H22C H 0.5610 0.2260 0.0525 0.134 Uiso 1 1 calc R . .
C23 C 0.5301(4) 0.23448(17) 0.2638(2) 0.0850(12) Uani 1 1 d . . .
H23A H 0.5014 0.2082 0.3066 0.127 Uiso 1 1 calc R . .
H23B H 0.4847 0.2700 0.2647 0.127 Uiso 1 1 calc R . .
H23C H 0.6134 0.2429 0.2763 0.127 Uiso 1 1 calc R . .
C24 C 0.3574(4) 0.84625(18) 0.0807(3) 0.0705(11) Uani 1 1 d . . .
C25 C 0.2669(4) 0.8058(2) 0.1072(3) 0.1180(18) Uani 1 1 d . . .
H25A H 0.2073 0.8263 0.1386 0.177 Uiso 1 1 calc R . .
H25B H 0.3035 0.7764 0.1438 0.177 Uiso 1 1 calc R . .
H25C H 0.2297 0.7877 0.0570 0.177 Uiso 1 1 calc R . .
C26 C 0.8740(5) 0.2289(2) 0.3914(3) 0.1141(16) Uani 1 1 d . . .
H26A H 0.9158 0.2311 0.3383 0.171 Uiso 1 1 calc R . .
H26B H 0.8200 0.1962 0.3891 0.171 Uiso 1 1 calc R . .
H26C H 0.9309 0.2241 0.4391 0.171 Uiso 1 1 calc R . .
C27 C 0.8058(4) 0.2823(2) 0.4031(2) 0.0772(12) Uani 1 1 d . . .
C28 C 0.5041(5) 0.2239(2) 0.5350(3) 0.1194(17) Uani 1 1 d . . .
H28A H 0.4914 0.1848 0.5143 0.179 Uiso 1 1 calc R . .
H28B H 0.5884 0.2301 0.5470 0.179 Uiso 1 1 calc R . .
H28C H 0.4757 0.2511 0.4916 0.179 Uiso 1 1 calc R . .
C29 C 0.4418(5) 0.2321(2) 0.6104(5) 0.1086(17) Uani 1 1 d . . .
Ru1 Ru 0.727832(17) 0.037135(10) 0.210352(12) 0.02731(7) Uani 1 1 d . . .
N1 N 0.71676(17) 0.01030(9) 0.07941(13) 0.0294(5) Uani 1 1 d . . .
N2 N 0.88286(17) 0.07655(9) 0.16200(13) 0.0301(5) Uani 1 1 d . . .
N3 N 0.5838(2) 0.15203(11) 0.17807(14) 0.0411(6) Uani 1 1 d . . .
N4 N 0.4252(3) 0.87750(18) 0.0585(3) 0.1003(12) Uani 1 1 d . . .
N5 N 0.7538(4) 0.3233(2) 0.4098(3) 0.1158(15) Uani 1 1 d . . .
N6 N 0.3926(5) 0.2393(3) 0.6710(4) 0.155(2) Uani 1 1 d . . .
S1 S 0.83788(6) -0.04713(3) 0.25366(4) 0.03798(18) Uani 1 1 d . . .
S2 S 0.75389(6) 0.07026(3) 0.35094(4) 0.03837(18) Uani 1 1 d . . .
S3 S 0.55690(6) -0.01068(3) 0.25303(4) 0.03641(17) Uani 1 1 d . . .
P1 P 0.76212(8) 0.11625(4) 0.64774(6) 0.0560(2) Uani 1 1 d . . .
P2 P 0.22318(8) 0.11978(4) 0.41113(5) 0.0534(2) Uani 1 1 d . . .
F1A F 0.7198(9) 0.0872(4) 0.7320(5) 0.105(3) Uani 0.663(16) 1 d P A 1
F1B F 0.7966(17) 0.0509(5) 0.6773(17) 0.148(7) Uani 0.337(16) 1 d P A 2
F2A F 0.7156(10) 0.1762(4) 0.6798(5) 0.123(4) Uani 0.663(16) 1 d P A 1
F2B F 0.6834(14) 0.1208(17) 0.7230(14) 0.173(12) Uani 0.337(16) 1 d P A 2
F3 F 0.6351(2) 0.10250(12) 0.60219(15) 0.1047(8) Uani 1 1 d . A .
F4A F 0.7939(11) 0.1464(6) 0.5614(4) 0.139(4) Uani 0.663(16) 1 d P A 1
F4B F 0.7477(18) 0.1798(5) 0.625(2) 0.158(12) Uani 0.337(16) 1 d P A 2
F5 F 0.8841(2) 0.12997(13) 0.69762(18) 0.1207(9) Uani 1 1 d . A .
F6A F 0.8024(5) 0.0578(4) 0.6106(8) 0.124(4) Uani 0.663(16) 1 d P A 1
F6B F 0.8474(12) 0.1062(12) 0.5745(8) 0.138(7) Uani 0.337(16) 1 d P A 2
F7 F 0.2411(4) 0.08487(15) 0.32619(17) 0.1575(14) Uani 1 1 d . B .
F8A F 0.3315(8) 0.1532(5) 0.3792(7) 0.142(4) Uani 0.68(3) 1 d P B 1
F8B F 0.323(2) 0.1664(10) 0.409(2) 0.157(10) Uani 0.32(3) 1 d P B 2
F9 F 0.1363(2) 0.16279(11) 0.36121(16) 0.1157(9) Uani 1 1 d . B .
F10A F 0.2186(12) 0.1584(6) 0.4942(9) 0.099(3) Uani 0.68(3) 1 d P B 1
F10B F 0.172(5) 0.140(2) 0.495(2) 0.169(15) Uani 0.32(3) 1 d P B 2
F11A F 0.1160(6) 0.0807(4) 0.4438(10) 0.121(3) Uani 0.68(3) 1 d P B 1
F11B F 0.127(2) 0.0804(10) 0.401(2) 0.169(10) Uani 0.32(3) 1 d P B 2
F12 F 0.31240(19) 0.07683(11) 0.46213(14) 0.0981(8) Uani 1 1 d . B .

loop_
_atom_site_aniso_label
_atom_site_aniso_U_11
_atom_site_aniso_U_22
_atom_site_aniso_U_33
_atom_site_aniso_U_23
_atom_site_aniso_U_13
_atom_site_aniso_U_12
C1 0.060(2) 0.079(3) 0.0461(18) 0.0057(17) -0.0106(15) 0.0136(19)
C2 0.064(2) 0.060(2) 0.0377(17) 0.0043(15) -0.0098(15) -0.0008(17)
C3 0.055(2) 0.085(3) 0.0473(19) -0.0193(18) 0.0208(16) -0.0025(19)
C4 0.057(2) 0.073(3) 0.052(2) -0.0109(18) 0.0304(17) -0.0100(19)
C5 0.0511(19) 0.038(2) 0.066(2) 0.0019(16) 0.0018(16) -0.0060(15)
C6 0.061(2) 0.042(2) 0.073(2) 0.0139(17) 0.0134(18) 0.0040(16)
C7 0.0348(15) 0.042(2) 0.0416(16) -0.0028(13) -0.0048(12) 0.0040(13)
C8 0.0511(18) 0.052(2) 0.0420(16) -0.0115(16) -0.0129(14) 0.0048(17)
C9 0.0562(19) 0.061(2) 0.0304(15) -0.0046(15) -0.0013(15) 0.0183(18)
C10 0.0417(16) 0.046(2) 0.0290(14) 0.0024(13) -0.0006(13) 0.0140(14)
C11 0.0304(14) 0.0367(16) 0.0263(13) 0.0058(12) 0.0040(11) 0.0103(13)
C12 0.0283(14) 0.0348(16) 0.0328(15) 0.0082(12) 0.0049(12) 0.0075(12)
C13 0.0368(17) 0.0442(19) 0.0413(17) 0.0135(14) 0.0115(14) 0.0096(14)
C14 0.0323(16) 0.056(2) 0.055(2) 0.0130(16) 0.0118(15) -0.0047(15)
C15 0.0355(17) 0.056(2) 0.057(2) 0.0071(16) 0.0040(15) -0.0131(15)
C16 0.0368(16) 0.049(2) 0.0379(16) 0.0019(14) 0.0008(13) -0.0067(14)
C17 0.0558(19) 0.067(3) 0.0315(15) 0.0058(15) 0.0133(15) 0.0179(18)
C18 0.0472(19) 0.065(2) 0.0423(18) 0.0104(16) 0.0172(15) 0.0053(17)
C19 0.0292(14) 0.0351(18) 0.0294(14) -0.0039(12) 0.0029(11) -0.0020(13)
C20 0.0421(16) 0.0324(18) 0.0478(17) 0.0003(14) 0.0017(13) 0.0077(14)
C21 0.048(2) 0.065(3) 0.127(3) -0.001(2) -0.016(2) 0.0123(19)
C22 0.111(3) 0.058(3) 0.102(3) 0.035(2) 0.042(3) 0.023(2)
C23 0.119(3) 0.067(3) 0.068(2) -0.018(2) -0.009(2) 0.029(2)
C24 0.071(3) 0.055(3) 0.085(3) -0.020(2) 0.003(2) 0.002(2)
C25 0.131(4) 0.077(4) 0.149(4) -0.028(3) 0.049(4) -0.021(3)
C26 0.143(4) 0.081(4) 0.116(4) -0.012(3) -0.017(3) 0.010(3)
C27 0.068(3) 0.094(4) 0.070(3) -0.028(2) 0.004(2) -0.004(2)
C28 0.129(4) 0.102(4) 0.124(4) -0.005(3) -0.035(4) 0.015(3)
C29 0.098(4) 0.085(4) 0.142(6) 0.007(4) -0.012(4) -0.020(3)
Ru1 0.02600(11) 0.03143(12) 0.02462(10) 0.00192(10) 0.00253(8) 0.00047(11)
N1 0.0283(11) 0.0300(13) 0.0297(11) 0.0014(10) 0.0006(10) 0.0042(10)
N2 0.0287(11) 0.0336(14) 0.0283(12) 0.0060(10) 0.0029(9) 0.0011(10)
N3 0.0397(14) 0.0398(16) 0.0436(14) 0.0037(12) 0.0011(11) 0.0043(12)
N4 0.090(3) 0.077(3) 0.135(3) -0.012(2) 0.019(2) -0.019(2)
N5 0.105(3) 0.128(4) 0.115(3) -0.043(3) 0.015(2) 0.029(3)
N6 0.157(5) 0.132(5) 0.179(6) -0.012(4) 0.032(4) -0.052(4)
S1 0.0350(4) 0.0441(5) 0.0352(4) 0.0060(3) 0.0062(3) 0.0090(3)
S2 0.0421(4) 0.0448(5) 0.0284(4) -0.0027(3) 0.0034(3) -0.0025(3)
S3 0.0301(4) 0.0406(4) 0.0388(4) 0.0021(3) 0.0053(3) -0.0017(3)
P1 0.0542(5) 0.0562(6) 0.0576(5) -0.0080(5) 0.0028(5) -0.0114(5)
P2 0.0599(5) 0.0522(6) 0.0480(5) 0.0075(4) -0.0010(4) 0.0012(5)
F1A 0.108(6) 0.133(6) 0.074(4) 0.050(4) -0.006(4) -0.024(4)
F1B 0.223(14) 0.068(8) 0.150(15) 0.037(9) -0.050(12) -0.005(8)
F2A 0.170(7) 0.081(6) 0.115(5) -0.039(5) -0.031(4) 0.031(4)
F2B 0.070(8) 0.32(4) 0.136(16) -0.058(18) 0.062(9) -0.025(14)
F3 0.0886(16) 0.124(2) 0.0991(18) -0.0038(15) -0.0246(13) -0.0333(15)
F4A 0.172(8) 0.159(9) 0.089(4) 0.036(4) 0.035(4) -0.066(7)
F4B 0.120(12) 0.043(7) 0.30(3) 0.029(14) -0.123(17) -0.006(7)
F5 0.0741(15) 0.135(3) 0.150(2) -0.0004(19) -0.0308(15) -0.0253(16)
F6A 0.140(4) 0.085(5) 0.149(7) -0.049(5) 0.012(5) 0.034(3)
F6B 0.161(10) 0.191(18) 0.064(6) 0.006(8) 0.039(6) 0.067(12)
F7 0.272(4) 0.124(3) 0.0753(18) -0.0198(18) -0.015(2) 0.085(3)
F8A 0.120(5) 0.175(9) 0.137(5) 0.054(5) 0.066(5) -0.038(4)
F8B 0.152(16) 0.078(9) 0.23(2) 0.052(11) -0.118(17) -0.069(9)
F9 0.155(2) 0.0853(19) 0.1028(18) -0.0001(14) -0.0514(16) 0.0480(17)
F10A 0.117(6) 0.117(4) 0.062(3) -0.038(3) -0.003(4) 0.020(4)
F10B 0.18(3) 0.25(4) 0.076(9) -0.02(2) 0.010(17) 0.13(2)
F11A 0.072(3) 0.140(5) 0.151(8) 0.064(5) 0.012(4) -0.026(4)
F11B 0.170(15) 0.178(14) 0.16(2) 0.031(12) -0.025(11) -0.141(13)
F12 0.0931(16) 0.119(2) 0.0826(15) 0.0383(14) 0.0107(12) 0.0408(15)

loop_
_atom_type_symbol
_atom_type_description
_atom_type_scat_dispersion_real
_atom_type_scat_dispersion_imag
_atom_type_scat_source
C C 0.0033 0.0016 'International Tables Vol C Tables 4.2.6.8 and 6.1.1.4'
H H 0.0000 0.0000 'International Tables Vol C Tables 4.2.6.8 and 6.1.1.4'
N N 0.0061 0.0033 'International Tables Vol C Tables 4.2.6.8 and 6.1.1.4'
F F 0.0171 0.0103 'International Tables Vol C Tables 4.2.6.8 and 6.1.1.4'
P P 0.1023 0.0942 'International Tables Vol C Tables 4.2.6.8 and 6.1.1.4'
S S 0.1246 0.1234 'International Tables Vol C Tables 4.2.6.8 and 6.1.1.4'
Ru Ru -1.2594 0.8363 'International Tables Vol C Tables 4.2.6.8 and 6.1.1.4'

loop_
_geom_angle_atom_site_label_1
_geom_angle_atom_site_label_2
_geom_angle_atom_site_label_3
_geom_angle
C2 C1 S1 116.0(2)
C1 C2 S2 113.5(2)
C4 C3 S2 114.9(2)
C3 C4 S3 114.2(2)
C6 C5 S3 115.2(2)
C5 C6 S1 114.4(2)
N1 C7 C8 122.8(3)
C9 C8 C7 119.4(3)
C8 C9 C10 120.2(3)
C9 C10 C11 117.5(2)
C9 C10 C17 124.6(3)
C11 C10 C17 117.9(3)
N1 C11 C10 122.5(2)
N1 C11 C12 117.2(2)
C10 C11 C12 120.3(2)
N2 C12 C13 121.7(2)
N2 C12 C11 117.8(2)
C13 C12 C11 120.5(2)
C14 C13 C12 117.6(3)
C14 C13 C18 124.8(3)
C12 C13 C18 117.6(3)
C15 C14 C13 120.4(3)
C14 C15 C16 118.7(3)
N2 C16 C15 123.8(3)
C18 C17 C10 121.8(3)
C17 C18 C13 121.8(3)
N3 C19 Ru1 174.2(2)
N3 C20 C22 108.7(2)
N3 C20 C23 107.5(2)
C22 C20 C23 111.0(3)
N3 C20 C21 107.0(2)
C22 C20 C21 111.5(3)
C23 C20 C21 111.0(3)
N4 C24 C25 178.3(5)
N5 C27 C26 178.2(5)
N6 C29 C28 179.2(7)
C19 Ru1 N2 89.82(9)
C19 Ru1 N1 92.62(9)
N2 Ru1 N1 78.77(8)
C19 Ru1 S2 87.37(7)
N2 Ru1 S2 96.67(6)
N1 Ru1 S2 175.44(6)
C19 Ru1 S3 91.54(7)
N2 Ru1 S3 175.26(6)
N1 Ru1 S3 96.63(6)
S2 Ru1 S3 87.93(2)
C19 Ru1 S1 174.89(7)
N2 Ru1 S1 91.60(6)
N1 Ru1 S1 92.47(6)
S2 Ru1 S1 87.59(3)
S3 Ru1 S1 87.44(3)
C7 N1 C11 117.5(2)
C7 N1 Ru1 129.38(17)
C11 N1 Ru1 113.07(16)
C16 N2 C12 117.9(2)
C16 N2 Ru1 129.14(17)
C12 N2 Ru1 112.95(17)
C19 N3 C20 175.9(3)
C6 S1 C1 101.28(16)
C6 S1 Ru1 104.76(11)
C1 S1 Ru1 100.89(11)
C2 S2 C3 102.41(16)
C2 S2 Ru1 106.52(10)
C3 S2 Ru1 103.40(11)
C5 S3 C4 100.24(16)
C5 S3 Ru1 103.96(9)
C4 S3 Ru1 105.35(10)
F2B P1 F4B 93.2(11)
F2B P1 F6B 174.5(11)
F4B P1 F6B 92.0(10)
F2B P1 F6A 122.9(12)
F4B P1 F6A 142.0(13)
F6B P1 F6A 52.4(7)
F2B P1 F1A 33.5(13)
F4B P1 F1A 125.5(14)
F6B P1 F1A 141.0(8)
F6A P1 F1A 92.3(5)
F2B P1 F4A 143.1(12)
F4B P1 F4A 52.6(11)
F6B P1 F4A 42.4(5)
F6A P1 F4A 89.4(4)
F1A P1 F4A 175.4(4)
F2B P1 F2A 58.4(13)
F4B P1 F2A 35.7(14)
F6B P1 F2A 126.5(9)
F6A P1 F2A 176.1(5)
F1A P1 F2A 89.8(4)
F4A P1 F2A 88.2(5)
F2B P1 F5 97.3(7)
F4B P1 F5 90.3(5)
F6B P1 F5 80.9(6)
F6A P1 F5 95.7(3)
F1A P1 F5 87.7(3)
F4A P1 F5 96.3(3)
F2A P1 F5 87.7(4)
F2B P1 F3 79.5(7)
F4B P1 F3 90.1(5)
F6B P1 F3 102.2(6)
F6A P1 F3 85.9(3)
F1A P1 F3 89.5(3)
F4A P1 F3 86.4(3)
F2A P1 F3 90.8(4)
F5 P1 F3 176.85(15)
F2B P1 F1B 89.1(10)
F4B P1 F1B 171.8(7)
F6B P1 F1B 85.5(8)
F6A P1 F1B 38.8(6)
F1A P1 F1B 55.9(9)
F4A P1 F1B 126.8(8)
F2A P1 F1B 144.2(9)
F5 P1 F1B 81.6(5)
F3 P1 F1B 98.0(5)
F11B P2 F10B 89.5(15)
F11B P2 F8A 153.2(14)
F10B P2 F8A 117(2)
F11B P2 F8B 171.3(11)
F10B P2 F8B 95.7(15)
F8A P2 F8B 21.0(13)
F11B P2 F7 72.1(16)
F10B P2 F7 161(2)
F8A P2 F7 81.8(5)
F8B P2 F7 102.8(15)
F11B P2 F10A 114.4(15)
F10B P2 F10A 25(2)
F8A P2 F10A 91.8(6)
F8B P2 F10A 70.9(15)
F7 P2 F10A 173.6(5)
F11B P2 F9 84.0(10)
F10B P2 F9 88.8(14)
F8A P2 F9 90.4(4)
F8B P2 F9 89.2(7)
F7 P2 F9 90.36(15)
F10A P2 F9 90.5(6)
F11B P2 F12 96.7(10)
F10B P2 F12 91.0(14)
F8A P2 F12 89.1(4)
F8B P2 F12 90.2(7)
F7 P2 F12 90.04(15)
F10A P2 F12 89.1(6)
F9 P2 F12 179.27(17)
F11B P2 F11A 25.4(13)
F10B P2 F11A 66(2)
F8A P2 F11A 175.7(5)
F8B P2 F11A 161.4(12)
F7 P2 F11A 95.7(6)
F10A P2 F11A 90.6(7)
F9 P2 F11A 93.1(3)
F12 P2 F11A 87.5(3)
P2 F7 F11B 49.9(8)
P2 F11B F7 58.0(11)

loop_
_geom_bond_atom_site_label_1
_geom_bond_atom_site_label_2
_geom_bond_distance
C1 C2 1.460(4)
C1 S1 1.831(3)
C2 S2 1.823(3)
C3 C4 1.455(4)
C3 S2 1.824(3)
C4 S3 1.848(3)
C5 C6 1.480(4)
C5 S3 1.817(3)
C6 S1 1.814(3)
C7 N1 1.319(3)
C7 C8 1.404(4)
C8 C9 1.351(4)
C9 C10 1.384(4)
C10 C11 1.404(3)
C10 C17 1.436(4)
C11 N1 1.373(3)
C11 C12 1.414(4)
C12 N2 1.369(3)
C12 C13 1.413(3)
C13 C14 1.385(4)
C13 C18 1.431(4)
C14 C15 1.361(4)
C15 C16 1.385(4)
C16 N2 1.317(3)
C17 C18 1.327(4)
C19 N3 1.136(3)
C19 Ru1 1.984(3)
C20 N3 1.469(3)
C20 C22 1.500(4)
C20 C23 1.504(4)
C20 C21 1.518(4)
C24 N4 1.105(4)
C24 C25 1.441(5)
C26 C27 1.458(6)
C27 N5 1.111(5)
C28 C29 1.392(7)
C29 N6 1.115(7)
Ru1 N2 2.1112(19)
Ru1 N1 2.113(2)
Ru1 S2 2.3084(7)
Ru1 S3 2.3153(7)
Ru1 S1 2.3723(7)
P1 F2B 1.486(14)
P1 F4B 1.508(13)
P1 F6B 1.522(9)
P1 F6A 1.534(5)
P1 F1A 1.551(7)
P1 F4A 1.555(5)
P1 F2A 1.557(7)
P1 F5 1.569(2)
P1 F3 1.588(2)
P1 F1B 1.609(10)
P2 F11B 1.404(17)
P2 F10B 1.52(3)
P2 F8A 1.528(7)
P2 F8B 1.545(16)
P2 F7 1.557(3)
P2 F10A 1.561(12)
P2 F9 1.565(2)
P2 F12 1.588(2)
P2 F11A 1.591(8)
F7 F11B 1.75(4)
